data_1562763
loop_
_publ_author_name
'Li, Na'
'Guo, Hui-Lin'
'Hu, Huai-Ming'
'Song, Juan'
'Xu, Bing'
'Yang, Meng-Lin'
'Dong, Fa-Xin'
'Xue, Gang-Lin'

_publ_section_title
;
 Hydrothermal syntheses, crystal structures and luminescence properties of
 zinc(II) and cadmium(II) coordination polymers based on bifunctional
 3,2&#x2032;:6&#x2032;,3&#x2032;&#x2032;-terpyridine-4&#x2032;-carboxylic
 acid
;
_journal_name_full 'Journal of Solid State Chemistry'
_journal_page_first 416
_journal_page_last 423
_journal_paper_doi 10.1016/j.jssc.2012.10.028
_journal_volume 198
_journal_year 2013
_chemical_formula_sum 'C16 H10 Cl N3 O2 Zn'
_chemical_formula_weight 377.09
_space_group_IT_number 11
_space_group_name_Hall '-P 2yb'
_space_group_name_H-M_alt 'P 1 21/m 1'
_symmetry_cell_setting monoclinic
_symmetry_space_group_name_H-M 'P 1 21/m 1'
_atom_sites_solution_hydrogens geom
_atom_sites_solution_primary direct
_atom_sites_solution_secondary difmap
_audit_creation_method SHELXL-97
_cell_angle_alpha 90.00
_cell_angle_beta 101.063(2)
_cell_angle_gamma 90.00
_cell_formula_units_Z 2
_cell_length_a 6.3766(8)
_cell_length_b 13.0047(17)
_cell_length_c 8.5089(12)
_cell_measurement_reflns_used 3524
_cell_measurement_temperature 296(2)
_cell_measurement_theta_max 25.10
_cell_measurement_theta_min 1.96
_cell_volume 692.49(16)
_computing_structure_refinement 'SHELXL-97 (Sheldrick, 1997)'
_computing_structure_solution 'SHELXS-97 (Sheldrick, 1990)'
_diffrn_ambient_temperature 296(2)
_diffrn_measured_fraction_theta_full 0.995
_diffrn_measured_fraction_theta_max 0.995
_diffrn_radiation_monochromator graphite
_diffrn_radiation_source 'fine-focus sealed tube'
_diffrn_radiation_type MoK\a
_diffrn_radiation_wavelength 0.71073
_diffrn_reflns_av_R_equivalents 0.0338
_diffrn_reflns_av_sigmaI/netI 0.0422
_diffrn_reflns_limit_h_max 7
_diffrn_reflns_limit_h_min -4
_diffrn_reflns_limit_k_max 16
_diffrn_reflns_limit_k_min -16
_diffrn_reflns_limit_l_max 8
_diffrn_reflns_limit_l_min -10
_diffrn_reflns_number 3861
_diffrn_reflns_theta_full 26.36
_diffrn_reflns_theta_max 26.36
_diffrn_reflns_theta_min 2.44
_exptl_absorpt_coefficient_mu 1.979
_exptl_absorpt_correction_T_max 0.9019
_exptl_absorpt_correction_T_min 0.7973
_exptl_absorpt_correction_type multi-scan
_exptl_absorpt_process_details SADABS
_exptl_crystal_colour pink
_exptl_crystal_density_diffrn 1.808
_exptl_crystal_density_method 'not measured'
_exptl_crystal_description block
_exptl_crystal_F_000 380
_exptl_crystal_size_max 0.27
_exptl_crystal_size_mid 0.19
_exptl_crystal_size_min 0.12
_refine_diff_density_max 0.552
_refine_diff_density_min -0.389
_refine_diff_density_rms 0.075
_refine_ls_extinction_coef 0.0039(15)
_refine_ls_extinction_expression Fc^*^=kFc[1+0.001xFc^2^\l^3^/sin(2\q)]^-1/4^
_refine_ls_extinction_method SHELXL
_refine_ls_goodness_of_fit_ref 1.203
_refine_ls_hydrogen_treatment constr
_refine_ls_matrix_type full
_refine_ls_number_parameters 113
_refine_ls_number_reflns 1470
_refine_ls_number_restraints 1
_refine_ls_restrained_S_all 1.253
_refine_ls_R_factor_all 0.0419
_refine_ls_R_factor_gt 0.0358
_refine_ls_shift/su_max 0.000
_refine_ls_shift/su_mean 0.000
_refine_ls_structure_factor_coef Fsqd
_refine_ls_weighting_details 'calc w=1/[\s^2^(Fo^2^)+(0.0316P)^2^+0.0000P] where P=(Fo^2^+2Fc^2^)/3'
_refine_ls_weighting_scheme calc
_refine_ls_wR_factor_gt 0.0777
_refine_ls_wR_factor_ref 0.0807
_reflns_number_gt 1295
_reflns_number_total 1470
_reflns_threshold_expression >2sigma(I)
_cod_data_source_file JSSC-2013-198-416.cif
_cod_data_source_block nw0776_0m
_cod_depositor_comments
;

2022-11-07
Z value and formula fixed to values more according to usual
chemical conventions.                 miguel
;
_cod_original_formula_sum 'C32 H20 Cl2 N6 O4 Zn2'
_cod_original_formula_weight 754.18
_cod_original_formula_units_Z 1
_cod_original_sg_symbol_H-M P21/m
_cod_database_code 1562763

loop_
_symmetry_equiv_pos_as_xyz
'x, y, z'
'-x, y+1/2, -z'
'-x, -y, -z'
'x, -y-1/2, z'

loop_
_atom_site_label
_atom_site_type_symbol
_atom_site_fract_x
_atom_site_fract_y
_atom_site_fract_z
_atom_site_U_iso_or_equiv
_atom_site_adp_type
_atom_site_occupancy
_atom_site_symmetry_multiplicity
_atom_site_calc_flag
_atom_site_refinement_flags
_atom_site_disorder_assembly
_atom_site_disorder_group
Zn1 Zn 0.22265(7) 0.7500 0.26347(6) 0.02484(19) Uani 1 2 d SU . .
Cl1 Cl 0.45978(17) 0.7500 0.49590(14) 0.0392(3) Uani 1 2 d S . .
N1 N 0.0388(4) 0.61745(16) 0.2704(3) 0.0249(5) Uani 1 1 d . . .
N2 N 0.0394(5) 0.2500 0.2195(4) 0.0237(7) Uani 1 2 d S . .
O1 O 0.3941(4) 0.66744(19) 0.0958(3) 0.0522(7) Uani 1 1 d U . .
C1 C -0.1377(5) 0.6100(2) 0.3337(4) 0.0331(7) Uani 1 1 d . . .
H1 H -0.1916 0.6694 0.3721 0.040 Uiso 1 1 calc R . .
C2 C -0.2425(5) 0.5189(2) 0.3445(4) 0.0335(7) Uani 1 1 d . . .
H2 H -0.3671 0.5177 0.3861 0.040 Uiso 1 1 calc R . .
C3 C -0.1623(5) 0.4295(2) 0.2934(4) 0.0282(7) Uani 1 1 d . . .
H3 H -0.2308 0.3671 0.3014 0.034 Uiso 1 1 calc R . .
C4 C 0.0224(4) 0.43346(19) 0.2296(3) 0.0232(6) Uani 1 1 d . . .
C5 C 0.1147(5) 0.5289(2) 0.2204(4) 0.0261(7) Uani 1 1 d . . .
H5 H 0.2375 0.5324 0.1767 0.031 Uiso 1 1 calc R . .
C6 C 0.1197(4) 0.33870(19) 0.1769(3) 0.0237(6) Uani 1 1 d . . .
C7 C 0.2847(4) 0.3417(2) 0.0904(3) 0.0254(6) Uani 1 1 d . . .
H7 H 0.3379 0.4043 0.0625 0.030 Uiso 1 1 calc R . .
C8 C 0.3679(6) 0.2500 0.0467(5) 0.0233(9) Uani 1 2 d S . .
C9 C 0.5388(7) 0.2500 -0.0527(5) 0.0300(10) Uani 1 2 d S . .

loop_
_atom_site_aniso_label
_atom_site_aniso_U_11
_atom_site_aniso_U_22
_atom_site_aniso_U_33
_atom_site_aniso_U_23
_atom_site_aniso_U_13
_atom_site_aniso_U_12
Zn1 0.0281(3) 0.0162(3) 0.0339(3) 0.000 0.0150(2) 0.000
Cl1 0.0321(6) 0.0516(7) 0.0356(7) 0.000 0.0107(5) 0.000
N1 0.0282(14) 0.0159(11) 0.0341(14) 0.0007(10) 0.0144(11) 0.0002(10)
N2 0.0234(18) 0.0157(16) 0.035(2) 0.000 0.0134(15) 0.000
O1 0.0614(16) 0.0491(14) 0.0606(17) 0.0000(12) 0.0479(12) -0.0109(12)
C1 0.0352(18) 0.0195(15) 0.049(2) -0.0036(14) 0.0191(15) 0.0052(13)
C2 0.0270(17) 0.0265(16) 0.053(2) -0.0002(14) 0.0224(14) -0.0014(13)
C3 0.0288(16) 0.0181(14) 0.0410(19) -0.0025(13) 0.0145(13) -0.0045(12)
C4 0.0275(16) 0.0157(13) 0.0280(16) 0.0000(11) 0.0094(12) -0.0002(11)
C5 0.0267(16) 0.0194(14) 0.0367(18) -0.0019(13) 0.0176(13) -0.0008(12)
C6 0.0273(16) 0.0159(13) 0.0300(16) -0.0011(12) 0.0109(12) -0.0011(11)
C7 0.0294(16) 0.0166(14) 0.0330(17) 0.0014(12) 0.0131(13) -0.0026(12)
C8 0.026(2) 0.023(2) 0.023(2) 0.000 0.0111(17) 0.000
C9 0.024(2) 0.041(3) 0.027(2) 0.000 0.0115(18) 0.000

loop_
_atom_type_symbol
_atom_type_description
_atom_type_scat_dispersion_real
_atom_type_scat_dispersion_imag
_atom_type_scat_source
C C 0.0033 0.0016 'International Tables Vol C Tables 4.2.6.8 and 6.1.1.4'
H H 0.0000 0.0000 'International Tables Vol C Tables 4.2.6.8 and 6.1.1.4'
N N 0.0061 0.0033 'International Tables Vol C Tables 4.2.6.8 and 6.1.1.4'
O O 0.0106 0.0060 'International Tables Vol C Tables 4.2.6.8 and 6.1.1.4'
Zn Zn 0.2839 1.4301 'International Tables Vol C Tables 4.2.6.8 and 6.1.1.4'
Cl Cl 0.1484 0.1585 'International Tables Vol C Tables 4.2.6.8 and 6.1.1.4'

loop_
_geom_angle_atom_site_label_1
_geom_angle_atom_site_label_2
_geom_angle_atom_site_label_3
_geom_angle
_geom_angle_site_symmetry_1
_geom_angle_site_symmetry_3
N1 Zn1 N1 111.00(12) . 4_575
N1 Zn1 O1 139.48(10) . 4_575
N1 Zn1 O1 88.13(9) 4_575 4_575
N1 Zn1 O1 88.13(9) . .
N1 Zn1 O1 139.48(10) 4_575 .
O1 Zn1 O1 57.51(12) 4_575 .
N1 Zn1 Cl1 105.15(7) . .
N1 Zn1 Cl1 105.15(7) 4_575 .
O1 Zn1 Cl1 103.47(7) 4_575 .
O1 Zn1 Cl1 103.47(7) . .
N1 Zn1 C9 115.49(8) . 3_665
N1 Zn1 C9 115.49(8) 4_575 3_665
O1 Zn1 C9 28.84(6) 4_575 3_665
O1 Zn1 C9 28.84(6) . 3_665
Cl1 Zn1 C9 103.07(10) . 3_665
C1 N1 C5 116.3(2) . .
C1 N1 Zn1 126.09(19) . .
C5 N1 Zn1 117.26(18) . .
C6 N2 C6 118.8(3) 4_565 .
C9 O1 Zn1 90.7(2) 3_665 .
N1 C1 C2 123.1(3) . .
N1 C1 H1 118.4 . .
C2 C1 H1 118.4 . .
C1 C2 C3 119.6(3) . .
C1 C2 H2 120.2 . .
C3 C2 H2 120.2 . .
C2 C3 C4 119.1(3) . .
C2 C3 H3 120.4 . .
C4 C3 H3 120.4 . .
C5 C4 C3 117.2(2) . .
C5 C4 C6 121.4(2) . .
C3 C4 C6 121.4(2) . .
N1 C5 C4 124.5(3) . .
N1 C5 H5 117.7 . .
C4 C5 H5 117.7 . .
N2 C6 C7 122.2(3) . .
N2 C6 C4 115.4(3) . .
C7 C6 C4 122.4(2) . .
C8 C7 C6 118.9(3) . .
C8 C7 H7 120.5 . .
C6 C7 H7 120.5 . .
C7 C8 C7 119.0(4) . 4_565
C7 C8 C9 120.49(18) . .
C7 C8 C9 120.49(18) 4_565 .
O1 C9 O1 120.4(4) 3_665 2_645
O1 C9 C8 119.8(2) 3_665 .
O1 C9 C8 119.8(2) 2_645 .
O1 C9 Zn1 60.5(2) 3_665 3_665
O1 C9 Zn1 60.5(2) 2_645 3_665
C8 C9 Zn1 170.2(3) . 3_665

loop_
_geom_bond_atom_site_label_1
_geom_bond_atom_site_label_2
_geom_bond_distance
_geom_bond_site_symmetry_2
Zn1 N1 2.092(2) .
Zn1 N1 2.092(2) 4_575
Zn1 O1 2.232(2) 4_575
Zn1 O1 2.232(2) .
Zn1 Cl1 2.2473(12) .
Zn1 C9 2.565(4) 3_665
N1 C1 1.342(4) .
N1 C5 1.348(3) .
N2 C6 1.340(3) 4_565
N2 C6 1.340(3) .
O1 C9 1.237(3) 3_665
C1 C2 1.371(4) .
C1 H1 0.9300 .
C2 C3 1.374(4) .
C2 H2 0.9300 .
C3 C4 1.390(4) .
C3 H3 0.9300 .
C4 C5 1.382(4) .
C4 C6 1.487(4) .
C5 H5 0.9300 .
C6 C7 1.396(4) .
C7 C8 1.385(3) .
C7 H7 0.9300 .
C8 C7 1.385(3) 4_565
C8 C9 1.503(5) .
C9 O1 1.237(3) 3_665
C9 O1 1.237(3) 2_645
C9 Zn1 2.565(4) 3_665

loop_
_geom_torsion_atom_site_label_1
_geom_torsion_atom_site_label_2
_geom_torsion_atom_site_label_3
_geom_torsion_atom_site_label_4
_geom_torsion
_geom_torsion_site_symmetry_1
_geom_torsion_site_symmetry_2
_geom_torsion_site_symmetry_3
_geom_torsion_site_symmetry_4
N1 Zn1 N1 C1 -25.6(3) 4_575 . . .
O1 Zn1 N1 C1 -138.9(2) 4_575 . . .
O1 Zn1 N1 C1 -169.0(3) . . . .
Cl1 Zn1 N1 C1 87.6(3) . . . .
C9 Zn1 N1 C1 -159.5(2) 3_665 . . .
N1 Zn1 N1 C5 161.05(16) 4_575 . . .
O1 Zn1 N1 C5 47.8(3) 4_575 . . .
O1 Zn1 N1 C5 17.7(2) . . . .
Cl1 Zn1 N1 C5 -85.7(2) . . . .
C9 Zn1 N1 C5 27.1(2) 3_665 . . .
N1 Zn1 O1 C9 162.2(2) . . . 3_665
N1 Zn1 O1 C9 41.3(3) 4_575 . . 3_665
O1 Zn1 O1 C9 4.9(3) 4_575 . . 3_665
Cl1 Zn1 O1 C9 -92.7(2) . . . 3_665
C5 N1 C1 C2 -1.8(5) . . . .
Zn1 N1 C1 C2 -175.2(2) . . . .
N1 C1 C2 C3 2.1(5) . . . .
C1 C2 C3 C4 -0.9(5) . . . .
C2 C3 C4 C5 -0.4(4) . . . .
C2 C3 C4 C6 178.2(3) . . . .
C1 N1 C5 C4 0.4(4) . . . .
Zn1 N1 C5 C4 174.4(2) . . . .
C3 C4 C5 N1 0.7(5) . . . .
C6 C4 C5 N1 -177.9(3) . . . .
C6 N2 C6 C7 -0.3(6) 4_565 . . .
C6 N2 C6 C4 -179.7(2) 4_565 . . .
C5 C4 C6 N2 167.9(3) . . . .
C3 C4 C6 N2 -10.7(4) . . . .
C5 C4 C6 C7 -11.6(4) . . . .
C3 C4 C6 C7 169.9(3) . . . .
N2 C6 C7 C8 0.2(5) . . . .
C4 C6 C7 C8 179.5(3) . . . .
C6 C7 C8 C7 0.0(6) . . . 4_565
C6 C7 C8 C9 177.3(3) . . . .
C7 C8 C9 O1 0.0(6) . . . 3_665
C7 C8 C9 O1 177.3(3) 4_565 . . 3_665
C7 C8 C9 O1 -177.3(3) . . . 2_645
C7 C8 C9 O1 0.0(6) 4_565 . . 2_645
C7 C8 C9 Zn1 -88.6(3) . . . 3_665
C7 C8 C9 Zn1 88.6(3) 4_565 . . 3_665
